data_2207153
loop_
_publ_author_name
'Wu, Hai-Qiang'
'Liu, Zhi-Gang'
'Ng, Seik Weng'

_publ_section_title
;
 1-Methyl-4-nitro-1<i>H</i>-imidazole-2-carboxylic acid dihydrate
;
_journal_coeditor_code BT6758
_journal_issue 11
_journal_name_full 'Acta Crystallographica Section E'
_journal_page_first o3759
_journal_page_last o3760
_journal_paper_doi 10.1107/S1600536805032800
_journal_volume 61
_journal_year 2005
_chemical_formula_iupac 'C5 H5 N3 O4, 2H2 O'
_chemical_formula_moiety 'C5 H5 N3 O4, 2H2 O'
_chemical_formula_sum 'C5 H9 N3 O6'
_chemical_formula_weight 207.15
_chemical_name_systematic
;
1-Methyl-4-nitro-1H-imidazole-2-carboxylic acid dihydrate
;
_space_group_IT_number 14
_symmetry_cell_setting monoclinic
_symmetry_space_group_name_Hall '-P 2ybc'
_symmetry_space_group_name_H-M 'P 1 21/c 1'
_atom_sites_solution_hydrogens geom
_atom_sites_solution_primary direct
_atom_sites_solution_secondary difmap
_audit_creation_method SHELXL-97
_cell_angle_alpha 90
_cell_angle_beta 97.735(2)
_cell_angle_gamma 90
_cell_formula_units_Z 4
_cell_length_a 7.5163(9)
_cell_length_b 12.199(2)
_cell_length_c 9.7300(10)
_cell_measurement_reflns_used 890
_cell_measurement_temperature 295(2)
_cell_measurement_theta_max 27.0
_cell_measurement_theta_min 2.7
_cell_volume 884.0(2)
_computing_cell_refinement 'SAINT (Bruker, 2000)'
_computing_data_collection 'SMART (Bruker, 2000)'
_computing_data_reduction SAINT
_computing_molecular_graphics 'ORTEPII (Johnson, 1976)'
_computing_publication_material SHELXL97
_computing_structure_refinement 'SHELXL97 (Sheldrick, 1997)'
_computing_structure_solution 'SHELXS97 (Sheldrick, 1997)'
_diffrn_ambient_temperature 295(2)
_diffrn_measured_fraction_theta_full 0.99
_diffrn_measured_fraction_theta_max 0.99
_diffrn_measurement_device_type 'Bruker SMART area-detector'
_diffrn_measurement_method '\f and \w'
_diffrn_radiation_monochromator graphite
_diffrn_radiation_source 'fine-focus sealed tube'
_diffrn_radiation_type MoK\a
_diffrn_radiation_wavelength 0.71073
_diffrn_reflns_av_R_equivalents 0.015
_diffrn_reflns_av_sigmaI/netI 0.018
_diffrn_reflns_limit_h_max 8
_diffrn_reflns_limit_h_min -9
_diffrn_reflns_limit_k_max 14
_diffrn_reflns_limit_k_min -15
_diffrn_reflns_limit_l_max 12
_diffrn_reflns_limit_l_min -12
_diffrn_reflns_number 5110
_diffrn_reflns_theta_full 27.0
_diffrn_reflns_theta_max 27.0
_diffrn_reflns_theta_min 2.7
_diffrn_standards_decay_% 0
_diffrn_standards_interval_count 0
_diffrn_standards_interval_time 0
_diffrn_standards_number 0
_exptl_absorpt_coefficient_mu 0.143
_exptl_absorpt_correction_type none
_exptl_crystal_colour Prism
_exptl_crystal_density_diffrn 1.556
_exptl_crystal_density_method 'not measured'
_exptl_crystal_description Yellow
_exptl_crystal_F_000 432
_exptl_crystal_size_max 0.50
_exptl_crystal_size_mid 0.24
_exptl_crystal_size_min 0.19
_refine_diff_density_max 0.33
_refine_diff_density_min -0.16
_refine_ls_extinction_method none
_refine_ls_goodness_of_fit_ref 1.02
_refine_ls_hydrogen_treatment mixed
_refine_ls_matrix_type full
_refine_ls_number_parameters 150
_refine_ls_number_reflns 1931
_refine_ls_number_restraints 6
_refine_ls_restrained_S_all 1.02
_refine_ls_R_factor_all 0.049
_refine_ls_R_factor_gt 0.036
_refine_ls_shift/su_max 0.001
_refine_ls_shift/su_mean 0.000
_refine_ls_structure_factor_coef Fsqd
_refine_ls_weighting_details 'calc w = 1/[\s^2^(Fo^2^)+(0.0631P)^2^+0.1428P] where P = (Fo^2^+2Fc^2^)/3'
_refine_ls_weighting_scheme calc
_refine_ls_wR_factor_gt 0.099
_refine_ls_wR_factor_ref 0.109
_reflns_number_gt 1504
_reflns_number_total 1931
_reflns_threshold_expression I>2\s(I)
_cod_data_source_file bt6758.cif
_cod_data_source_block I
_cod_original_cell_volume 884.1(2)
_cod_original_sg_symbol_H-M 'P 21/c'
_cod_database_code 2207153
_cod_database_fobs_code 2207153

loop_
_symmetry_equiv_pos_as_xyz
'x, y, z'
'-x, y+1/2, -z+1/2'
'-x, -y, -z'
'x, -y-1/2, z-1/2'

loop_
_atom_site_label
_atom_site_fract_x
_atom_site_fract_y
_atom_site_fract_z
_atom_site_U_iso_or_equiv
_atom_site_adp_type
_atom_site_calc_flag
_atom_site_refinement_flags
_atom_site_occupancy
_atom_site_type_symbol
O1 0.8235(2) 0.31330(10) 0.53680(10) 0.0548(3) Uani d . 1 O
O2 0.6369(2) 0.29300(10) 0.34070(10) 0.0664(4) Uani d . 1 O
O4 0.8741(2) 0.71780(10) 0.68230(10) 0.0645(4) Uani d . 1 O
O3 0.7244(2) 0.81950(10) 0.5274(2) 0.0734(4) Uani d . 1 O
O1w 0.9850(2) 0.45930(10) 0.78280(10) 0.0552(3) Uani d D 1 O
O2w 1.1566(2) 0.60510(10) 0.97220(10) 0.0561(3) Uani d D 1 O
N1 0.7771(2) 0.53390(10) 0.53140(10) 0.0371(3) Uani d . 1 N
N2 0.6005(2) 0.52940(10) 0.32860(10) 0.0388(3) Uani d . 1 N
N3 0.7781(2) 0.73050(10) 0.57220(10) 0.0488(3) Uani d . 1 N
C1 0.7169(2) 0.34910(10) 0.43010(10) 0.0410(3) Uani d . 1 C
C2 0.7002(2) 0.47040(10) 0.43060(10) 0.0366(3) Uani d . 1 C
C3 0.4954(2) 0.4899(2) 0.1997(2) 0.0525(4) Uani d . 1 C
C4 0.6150(2) 0.63580(10) 0.3659(2) 0.0426(3) Uani d . 1 C
C5 0.7237(2) 0.63590(10) 0.49010(10) 0.0390(3) Uani d . 1 C
H1 0.8254 0.2461 0.5354 0.086(7) Uiso calc R 1 H
H1w1 0.924(2) 0.481(2) 0.7070(10) 0.073(6) Uiso d D 1 H
H1w2 1.027(3) 0.3970(10) 0.772(2) 0.080(7) Uiso d D 1 H
H2w1 1.098(2) 0.571(2) 0.9050(10) 0.070(6) Uiso d D 1 H
H2w2 1.124(3) 0.584(2) 1.0470(10) 0.084(7) Uiso d D 1 H
H3a 0.4468 0.5514 0.1456 0.077(6) Uiso calc R 1 H
H3b 0.3990 0.4443 0.2219 0.074(6) Uiso calc R 1 H
H3c 0.5716 0.4482 0.1476 0.076(6) Uiso calc R 1 H
H4 0.5624 0.6959 0.3176 0.044(4) Uiso calc R 1 H

loop_
_atom_site_aniso_label
_atom_site_aniso_U_11
_atom_site_aniso_U_22
_atom_site_aniso_U_33
_atom_site_aniso_U_12
_atom_site_aniso_U_13
_atom_site_aniso_U_23
O1 0.0710(10) 0.0350(10) 0.0530(10) 0.0050(10) -0.0130(10) 0.0000(10)
O2 0.0820(10) 0.0470(10) 0.0620(10) -0.0010(10) -0.0210(10) -0.0150(10)
O4 0.0810(10) 0.0520(10) 0.0550(10) -0.0030(10) -0.0120(10) -0.0110(10)
O3 0.0900(10) 0.0360(10) 0.0900(10) 0.0040(10) -0.0070(10) 0.0020(10)
O1w 0.0700(10) 0.0490(10) 0.0420(10) 0.0070(10) -0.0110(10) -0.0010(10)
O2w 0.0700(10) 0.0420(10) 0.0540(10) -0.0130(10) 0.0000(10) -0.0010(10)
N1 0.0400(10) 0.0350(10) 0.0350(10) 0.0000(10) 0.0010(10) 0.0000(10)
N2 0.0380(10) 0.0440(10) 0.0330(10) 0.0010(10) 0.0000(10) 0.0020(10)
N3 0.0520(10) 0.0390(10) 0.0550(10) -0.0030(10) 0.0050(10) -0.0030(10)
C1 0.0440(10) 0.0390(10) 0.0390(10) 0.0000(10) 0.0010(10) -0.0040(10)
C2 0.0370(10) 0.0380(10) 0.0340(10) 0.0000(10) 0.0020(10) 0.0000(10)
C3 0.0510(10) 0.0670(10) 0.0360(10) 0.0020(10) -0.0090(10) 0.0010(10)
C4 0.0440(10) 0.0400(10) 0.0440(10) 0.0050(10) 0.0040(10) 0.0070(10)
C5 0.0420(10) 0.0340(10) 0.0410(10) 0.0000(10) 0.0050(10) 0.0010(10)

loop_
_atom_type_symbol
_atom_type_description
_atom_type_scat_dispersion_real
_atom_type_scat_dispersion_imag
_atom_type_scat_source
C C 0.0033 0.0016 'International Tables Vol C Tables 4.2.6.8 and 6.1.1.4'
H H 0.0000 0.0000 'International Tables Vol C Tables 4.2.6.8 and 6.1.1.4'
N N 0.0061 0.0033 'International Tables Vol C Tables 4.2.6.8 and 6.1.1.4'
O O 0.0106 0.0060 'International Tables Vol C Tables 4.2.6.8 and 6.1.1.4'

loop_
_geom_angle_atom_site_label_1
_geom_angle_atom_site_label_2
_geom_angle_atom_site_label_3
_geom_angle
_geom_angle_publ_flag
C2 N1 C5 103.70(10) yes
C4 N2 C2 107.20(10) yes
C4 N2 C3 124.00(10) yes
C2 N2 C3 128.80(10) yes
O3 N3 O4 123.80(10) yes
O3 N3 C5 117.60(10) yes
O4 N3 C5 118.60(10) yes
O2 C1 O1 125.60(10) yes
O2 C1 C2 122.40(10) yes
O1 C1 C2 112.10(10) yes
N1 C2 N2 111.90(10) yes
N1 C2 C1 123.90(10) yes
N2 C2 C1 124.20(10) yes
N2 C4 C5 104.90(10) yes
N1 C5 C4 112.30(10) yes
N1 C5 N3 121.70(10) yes
C4 C5 N3 126.00(10) yes
C1 O1 H1 109.5 no
H1w1 O1w H1w2 109.0(10) no
H2w1 O2w H2w2 110.0(10) no
N2 C3 H3a 109.5 no
N2 C3 H3b 109.5 no
H3a C3 H3b 109.5 no
N2 C3 H3c 109.5 no
H3a C3 H3c 109.5 no
H3b C3 H3c 109.5 no
N2 C4 H4 127.6 no
C5 C4 H4 127.6 no

loop_
_geom_bond_atom_site_label_1
_geom_bond_atom_site_label_2
_geom_bond_distance
_geom_bond_publ_flag
O1 C1 1.299(2) yes
O2 C1 1.203(2) yes
O4 N3 1.220(2) yes
O3 N3 1.217(2) yes
N1 C2 1.321(2) yes
N1 C5 1.352(2) yes
N2 C4 1.348(2) yes
N2 C2 1.365(2) yes
N2 C3 1.470(2) yes
N3 C5 1.431(2) yes
C1 C2 1.485(2) yes
C4 C5 1.365(2) yes
O1 H1 0.82 no
O1w H1w1 0.850(10) no
O1w H1w2 0.840(10) no
O2w H2w1 0.850(10) no
O2w H2w2 0.840(10) no
C3 H3a 0.96 no
C3 H3b 0.96 no
C3 H3c 0.96 no
C4 H4 0.93 no

loop_
_geom_hbond_atom_site_label_D
_geom_hbond_atom_site_label_H
_geom_hbond_atom_site_label_A
_geom_hbond_site_symmetry_A
_geom_hbond_distance_DH
_geom_hbond_distance_HA
_geom_hbond_distance_DA
_geom_hbond_angle_DHA
_geom_hbond_publ_flag
O1 H1 O2w 2_746 0.82 1.73 2.546(2) 176 yes
O1w H1w1 N1 . 0.850(10) 2.020(10) 2.868(2) 179(2) yes
O1w H1w2 O4 2_746 0.840(10) 2.330(10) 3.134(2) 161(2) yes
O2w H2w1 O1w . 0.850(10) 1.930(10) 2.754(2) 165(2) yes
O2w H2w2 O1w 3_767 0.840(10) 2.010(10) 2.848(2) 173(2) yes
C4 H4 O2 2_655 0.93 2.32 3.206(2) 158 yes

loop_
_geom_torsion_atom_site_label_1
_geom_torsion_atom_site_label_2
_geom_torsion_atom_site_label_3
_geom_torsion_atom_site_label_4
_geom_torsion
_geom_torsion_publ_flag
C5 N1 C2 N2 -0.2(2) no
C5 N1 C2 C1 -178.90(10) no
C4 N2 C2 N1 0.2(2) no
C3 N2 C2 N1 179.80(10) no
C4 N2 C2 C1 178.90(10) no
C3 N2 C2 C1 -1.5(2) no
O2 C1 C2 N1 175.7(2) no
O1 C1 C2 N1 -3.3(2) no
O2 C1 C2 N2 -2.9(2) no
O1 C1 C2 N2 178.10(10) no
C2 N2 C4 C5 -0.1(2) no
C3 N2 C4 C5 -179.70(10) no
C2 N1 C5 C4 0.2(2) no
C2 N1 C5 N3 179.70(10) no
N2 C4 C5 N1 0.0(2) no
N2 C4 C5 N3 -179.60(10) no
O3 N3 C5 N1 179.90(10) no
O4 N3 C5 N1 -0.5(2) no
O3 N3 C5 C4 -0.7(2) no
O4 N3 C5 C4 179.00(10) no

loop_
_cod_related_entry_id
_cod_related_entry_database
_cod_related_entry_code
1 ChemSpider 21128659
